data_7249354
loop_
_publ_author_name
'Konovalova, Irina S.'
'Shishkina, Svitlana V.'
'Wyshusek, Maik'
'Patzer, Michael'
'Reiss, Guido J.'

_publ_section_title
;
 Supramolecular architecture of theophylline polymorphs, monohydrate and
 co-crystals with iodine: study from the energetic viewpoint
;
_journal_issue 41
_journal_name_full 'RSC Advances'
_journal_page_first 29774
_journal_page_last 29788
_journal_paper_doi 10.1039/D4RA04368E
_journal_volume 14
_journal_year 2024
_chemical_formula_sum 'C7 H8 I N4 O2'
_chemical_formula_weight 307.07
_space_group_crystal_system monoclinic
_space_group_IT_number 14
_space_group_name_Hall '-P 2ybc'
_space_group_name_H-M_alt 'P 1 21/c 1'
_atom_sites_solution_hydrogens geom
_audit_creation_method SHELXL-2019/2
_audit_update_record
;
2024-01-04 deposited with the CCDC.	2024-09-11 downloaded from the CCDC.
;
_cell_angle_alpha 90
_cell_angle_beta 99.973(2)
_cell_angle_gamma 90
_cell_formula_units_Z 4
_cell_length_a 6.07940(10)
_cell_length_b 16.9054(3)
_cell_length_c 9.2013(2)
_cell_measurement_reflns_used 27789
_cell_measurement_temperature 100(2)
_cell_measurement_theta_max 41.15
_cell_measurement_theta_min 2.40
_cell_volume 931.37(3)
_computing_cell_refinement 'CrysAlisPro 1.171.42.58a (Rigaku OD, 2022)'
_computing_data_collection 'CrysAlisPro 1.171.42.58a (Rigaku OD, 2022)'
_computing_data_reduction 'CrysAlisPro 1.171.42.58a (Rigaku OD, 2022)'
_computing_publication_material 'SHELXL-2019/2 (Sheldrick, 2019)'
_computing_structure_refinement 'SHELXL-2019/2 (Sheldrick, 2019)'
_diffrn_ambient_temperature 100(2)
_diffrn_detector 'Hybrid Pixel Array Detector'
_diffrn_detector_area_resol_mean 10.0
_diffrn_detector_type HyPix
_diffrn_measured_fraction_theta_full 1.000
_diffrn_measured_fraction_theta_max 1.000
_diffrn_measurement_device 'four-circle diffractometer'
_diffrn_measurement_device_type 'XtaLAB Synergy, Dualflex, HyPix'
_diffrn_radiation_monochromator mirror
_diffrn_radiation_probe x-ray
_diffrn_radiation_type 'Mo K\a'
_diffrn_radiation_wavelength 0.71073
_diffrn_reflns_av_R_equivalents 0.0366
_diffrn_reflns_av_unetI/netI 0.0149
_diffrn_reflns_Laue_measured_fraction_full 1.000
_diffrn_reflns_Laue_measured_fraction_max 1.000
_diffrn_reflns_limit_h_max 7
_diffrn_reflns_limit_h_min -7
_diffrn_reflns_limit_k_max 21
_diffrn_reflns_limit_k_min -21
_diffrn_reflns_limit_l_max 11
_diffrn_reflns_limit_l_min -11
_diffrn_reflns_number 21666
_diffrn_reflns_point_group_measured_fraction_full 1.000
_diffrn_reflns_point_group_measured_fraction_max 1.000
_diffrn_reflns_theta_full 27.492
_diffrn_reflns_theta_max 27.492
_diffrn_reflns_theta_min 2.410
_diffrn_source 'micro-focus sealed X-ray tube'
_diffrn_source_type 'PhotonJet (Mo) X-ray Source'
_exptl_absorpt_coefficient_mu 3.418
_exptl_absorpt_correction_T_max 1.00000
_exptl_absorpt_correction_T_min 0.83766
_exptl_absorpt_correction_type multi-scan
_exptl_absorpt_process_details
;
CrysAlisPro 1.171.42.58a (Rigaku Oxford Diffraction, 2022)
Empirical absorption correction using spherical harmonics,
implemented in SCALE3 ABSPACK scaling algorithm.
;
_exptl_crystal_colour black
_exptl_crystal_density_diffrn 2.190
_exptl_crystal_description block
_exptl_crystal_F_000 588
_exptl_crystal_recrystallization_method 'Re-crystallisation from solvent'
_exptl_crystal_size_max 0.087
_exptl_crystal_size_mid 0.066
_exptl_crystal_size_min 0.048
_refine_diff_density_max 1.220
_refine_diff_density_min -0.300
_refine_diff_density_rms 0.100
_refine_ls_extinction_method none
_refine_ls_goodness_of_fit_ref 1.069
_refine_ls_hydrogen_treatment constr
_refine_ls_matrix_type full
_refine_ls_number_parameters 129
_refine_ls_number_reflns 2131
_refine_ls_number_restraints 0
_refine_ls_restrained_S_all 1.069
_refine_ls_R_factor_all 0.0194
_refine_ls_R_factor_gt 0.0182
_refine_ls_shift/su_max 0.004
_refine_ls_shift/su_mean 0.000
_refine_ls_structure_factor_coef Fsqd
_refine_ls_weighting_details 'w=1/[\s^2^(Fo^2^)+(0.0280P)^2^+1.0000P] where P=(Fo^2^+2Fc^2^)/3'
_refine_ls_weighting_scheme calc
_refine_ls_wR_factor_gt 0.0482
_refine_ls_wR_factor_ref 0.0489
_reflns_Friedel_coverage 0.000
_reflns_number_gt 2012
_reflns_number_total 2131
_reflns_threshold_expression 'I > 2\s(I)'
_cod_data_source_file d4ra04368e2.cif
_cod_data_source_block theo
_cod_original_sg_symbol_H-M 'P 21/c'
_cod_database_code 7249354
_shelx_shelxl_version_number 2019/2
_shelx_space_group_comment
;
The symmetry employed for this shelxl refinement is uniquely defined
by the following loop, which should always be used as a source of
symmetry information in preference to the above space-group names.
They are only intended as comments.
;
_measurement_temperature 100(2)

loop_
_space_group_symop_operation_xyz
'x, y, z'
'-x, y+1/2, -z+1/2'
'-x, -y, -z'
'x, -y-1/2, z-1/2'

loop_
_atom_site_label
_atom_site_type_symbol
_atom_site_fract_x
_atom_site_fract_y
_atom_site_fract_z
_atom_site_U_iso_or_equiv
_atom_site_adp_type
_atom_site_occupancy
_atom_site_site_symmetry_order
_atom_site_calc_flag
_atom_site_refinement_flags_posn
_atom_site_refinement_flags_adp
_atom_site_refinement_flags_occupancy
_atom_site_disorder_assembly
_atom_site_disorder_group
I1 I 0.96465(2) 0.07891(2) 0.50693(2) 0.01693(6) Uani 1 1 d . . . . .
O1 O 0.7462(3) 0.51014(8) 0.60502(18) 0.0174(3) Uani 1 1 d . . . . .
O2 O 0.3310(3) 0.31930(9) 0.78577(17) 0.0189(3) Uani 1 1 d . . . . .
N1 N 0.8781(3) 0.24689(10) 0.5057(2) 0.0164(3) Uani 1 1 d . . . . .
N2 N 0.9802(3) 0.37207(10) 0.4737(2) 0.0150(3) Uani 1 1 d . . . . .
H2 H 1.050868 0.411707 0.445541 0.018 Uiso 1 1 calc R U . . .
N3 N 0.5836(3) 0.27674(9) 0.6468(2) 0.0144(3) Uani 1 1 d . . . . .
N4 N 0.5325(3) 0.41367(9) 0.6877(2) 0.0135(3) Uani 1 1 d . . . . .
C1 C 1.0152(4) 0.29531(12) 0.4481(2) 0.0166(4) Uani 1 1 d . . . . .
H1 H 1.123495 0.277536 0.395772 0.020 Uiso 1 1 calc R U . . .
C2 C 0.8084(3) 0.37501(11) 0.5541(2) 0.0132(4) Uani 1 1 d . . . . .
C3 C 0.7511(3) 0.29710(11) 0.5713(2) 0.0135(4) Uani 1 1 d . . . . .
C4 C 0.4745(3) 0.33486(11) 0.7117(2) 0.0143(4) Uani 1 1 d . . . . .
C5 C 0.7024(3) 0.43900(12) 0.6139(2) 0.0135(4) Uani 1 1 d . . . . .
C6 C 0.4104(4) 0.47358(12) 0.7574(3) 0.0182(4) Uani 1 1 d . . . . .
H6A H 0.447927 0.468780 0.862708 0.027 Uiso 1 1 calc R U . . .
H6B H 0.252741 0.465810 0.726947 0.027 Uiso 1 1 calc R U . . .
H6C H 0.450726 0.525344 0.728032 0.027 Uiso 1 1 calc R U . . .
C7 C 0.5233(4) 0.19376(12) 0.6644(3) 0.0192(4) Uani 1 1 d . . . . .
H7A H 0.510945 0.167055 0.571303 0.029 Uiso 1 1 calc R U . . .
H7B H 0.382786 0.191184 0.698439 0.029 Uiso 1 1 calc R U . . .
H7C H 0.636534 0.168716 0.735138 0.029 Uiso 1 1 calc R U . . .

loop_
_atom_site_aniso_label
_atom_site_aniso_U_11
_atom_site_aniso_U_22
_atom_site_aniso_U_33
_atom_site_aniso_U_23
_atom_site_aniso_U_13
_atom_site_aniso_U_12
I1 0.01722(9) 0.01419(9) 0.02104(9) -0.00125(4) 0.00792(6) -0.00267(4)
O1 0.0209(7) 0.0097(6) 0.0240(8) 0.0000(5) 0.0104(6) -0.0020(5)
O2 0.0210(8) 0.0147(7) 0.0246(8) 0.0006(6) 0.0143(6) -0.0022(6)
N1 0.0188(9) 0.0104(8) 0.0227(9) -0.0008(6) 0.0110(7) 0.0006(7)
N2 0.0165(8) 0.0108(8) 0.0203(9) -0.0002(6) 0.0106(7) -0.0012(6)
N3 0.0167(8) 0.0082(7) 0.0205(9) 0.0006(6) 0.0097(7) -0.0022(6)
N4 0.0156(8) 0.0094(8) 0.0179(9) -0.0001(6) 0.0096(7) -0.0002(6)
C1 0.0173(10) 0.0116(9) 0.0232(10) 0.0001(8) 0.0103(8) 0.0011(7)
C2 0.0133(9) 0.0104(9) 0.0178(10) 0.0003(7) 0.0075(7) -0.0014(7)
C3 0.0144(9) 0.0104(9) 0.0171(9) 0.0011(7) 0.0065(8) -0.0004(7)
C4 0.0150(9) 0.0120(9) 0.0171(9) 0.0006(7) 0.0063(7) -0.0012(7)
C5 0.0139(9) 0.0119(8) 0.0161(9) 0.0006(7) 0.0062(7) -0.0009(7)
C6 0.0215(10) 0.0122(9) 0.0244(11) -0.0024(8) 0.0134(9) 0.0023(8)
C7 0.0248(11) 0.0084(9) 0.0272(11) 0.0009(8) 0.0127(9) -0.0042(8)

loop_
_atom_type_symbol
_atom_type_description
_atom_type_scat_dispersion_real
_atom_type_scat_dispersion_imag
_atom_type_scat_source
C C 0.0033 0.0016 'International Tables Vol C Tables 4.2.6.8 and 6.1.1.4'
H H 0.0000 0.0000 'International Tables Vol C Tables 4.2.6.8 and 6.1.1.4'
I I -0.4742 1.8119 'International Tables Vol C Tables 4.2.6.8 and 6.1.1.4'
N N 0.0061 0.0033 'International Tables Vol C Tables 4.2.6.8 and 6.1.1.4'
O O 0.0106 0.0060 'International Tables Vol C Tables 4.2.6.8 and 6.1.1.4'

loop_
_geom_angle_atom_site_label_1
_geom_angle_atom_site_label_2
_geom_angle_atom_site_label_3
_geom_angle
_geom_angle_site_symmetry_1
_geom_angle_site_symmetry_3
_geom_angle_publ_flag
C1 N1 C3 103.56(17) . . ?
C1 N2 C2 106.66(17) . . ?
C1 N2 H2 126.7 . . ?
C2 N2 H2 126.7 . . ?
C3 N3 C4 119.71(16) . . ?
C3 N3 C7 121.20(17) . . ?
C4 N3 C7 119.05(17) . . ?
C5 N4 C4 126.42(17) . . ?
C5 N4 C6 118.22(16) . . ?
C4 N4 C6 115.20(17) . . ?
N1 C1 N2 113.07(18) . . ?
N1 C1 H1 123.5 . . ?
N2 C1 H1 123.5 . . ?
C3 C2 N2 104.86(17) . . ?
C3 C2 C5 122.93(19) . . ?
N2 C2 C5 132.21(18) . . ?
N1 C3 N3 126.67(18) . . ?
N1 C3 C2 111.85(18) . . ?
N3 C3 C2 121.48(18) . . ?
O2 C4 N3 122.05(18) . . ?
O2 C4 N4 120.89(18) . . ?
N3 C4 N4 117.05(17) . . ?
O1 C5 N4 121.05(18) . . ?
O1 C5 C2 126.72(19) . . ?
N4 C5 C2 112.23(17) . . ?
N4 C6 H6A 109.5 . . ?
N4 C6 H6B 109.5 . . ?
H6A C6 H6B 109.5 . . ?
N4 C6 H6C 109.5 . . ?
H6A C6 H6C 109.5 . . ?
H6B C6 H6C 109.5 . . ?
N3 C7 H7A 109.5 . . ?
N3 C7 H7B 109.5 . . ?
H7A C7 H7B 109.5 . . ?
N3 C7 H7C 109.5 . . ?
H7A C7 H7C 109.5 . . ?
H7B C7 H7C 109.5 . . ?

loop_
_geom_bond_atom_site_label_1
_geom_bond_atom_site_label_2
_geom_bond_distance
_geom_bond_site_symmetry_2
_geom_bond_publ_flag
I1 I1 2.7088(3) 3_756 ?
O1 C5 1.238(2) . ?
O2 C4 1.225(3) . ?
N1 C1 1.341(3) . ?
N1 C3 1.357(3) . ?
N2 C1 1.343(3) . ?
N2 C2 1.381(2) . ?
N2 H2 0.8600 . ?
N3 C3 1.372(3) . ?
N3 C4 1.378(3) . ?
N3 C7 1.466(2) . ?
N4 C5 1.398(3) . ?
N4 C4 1.406(2) . ?
N4 C6 1.467(3) . ?
C1 H1 0.9300 . ?
C2 C3 1.378(3) . ?
C2 C5 1.418(3) . ?
C6 H6A 0.9600 . ?
C6 H6B 0.9600 . ?
C6 H6C 0.9600 . ?
C7 H7A 0.9600 . ?
C7 H7B 0.9600 . ?
C7 H7C 0.9600 . ?

loop_
_geom_torsion_atom_site_label_1
_geom_torsion_atom_site_label_2
_geom_torsion_atom_site_label_3
_geom_torsion_atom_site_label_4
_geom_torsion
_geom_torsion_site_symmetry_1
_geom_torsion_site_symmetry_2
_geom_torsion_site_symmetry_3
_geom_torsion_site_symmetry_4
_geom_torsion_publ_flag
C3 N1 C1 N2 -0.2(3) . . . . ?
C2 N2 C1 N1 0.2(3) . . . . ?
C1 N2 C2 C3 -0.1(2) . . . . ?
C1 N2 C2 C5 179.0(2) . . . . ?
C1 N1 C3 N3 -179.9(2) . . . . ?
C1 N1 C3 C2 0.1(2) . . . . ?
C4 N3 C3 N1 177.8(2) . . . . ?
C7 N3 C3 N1 0.0(3) . . . . ?
C4 N3 C3 C2 -2.3(3) . . . . ?
C7 N3 C3 C2 179.9(2) . . . . ?
N2 C2 C3 N1 -0.1(2) . . . . ?
C5 C2 C3 N1 -179.24(19) . . . . ?
N2 C2 C3 N3 -179.98(19) . . . . ?
C5 C2 C3 N3 0.8(3) . . . . ?
C3 N3 C4 O2 -176.7(2) . . . . ?
C7 N3 C4 O2 1.2(3) . . . . ?
C3 N3 C4 N4 4.3(3) . . . . ?
C7 N3 C4 N4 -177.90(19) . . . . ?
C5 N4 C4 O2 175.5(2) . . . . ?
C6 N4 C4 O2 0.2(3) . . . . ?
C5 N4 C4 N3 -5.4(3) . . . . ?
C6 N4 C4 N3 179.30(18) . . . . ?
C4 N4 C5 O1 -176.5(2) . . . . ?
C6 N4 C5 O1 -1.4(3) . . . . ?
C4 N4 C5 C2 3.8(3) . . . . ?
C6 N4 C5 C2 179.01(19) . . . . ?
C3 C2 C5 O1 179.0(2) . . . . ?
N2 C2 C5 O1 0.0(4) . . . . ?
C3 C2 C5 N4 -1.4(3) . . . . ?
N2 C2 C5 N4 179.6(2) . . . . ?
